data_2008866
loop_
_publ_author_name
'Davies, Sian C.'
'Evans, David J.'
'Hughes, David L.'
'Longhurst, Steven'

_publ_section_title
;
 Bis[\m-2,2',2''-nitrilotriethanethiolato(2
 --)-<i>N</i>,<i>S</i>,<i>S</i>':<i>S</i>']dinickel(II)
;
_journal_issue 9
_journal_name_full 'Acta Crystallographica Section C'
_journal_page_first 1436
_journal_page_last 1438
_journal_paper_doi 10.1107/S010827019900760X
_journal_volume 55
_journal_year 1999
_chemical_formula_iupac '[Ni2 (C6 H13 N1 S3)2]'
_chemical_formula_moiety 'C12 H26 N2 Ni2 S6'
_chemical_formula_structural '[(Ni {N(CH2CH2S)2 (CH2CH2SH)})2]'
_chemical_formula_sum 'C12 H26 N2 Ni2 S6'
_chemical_formula_weight 508.13
_chemical_name_systematic
;
Bis[\m-{bis(ethanethiolato)-S,N,\m-S'-(ethanethiol)}amine]dinickel(II)
;
_space_group_IT_number 15
_symmetry_cell_setting monoclinic
_symmetry_space_group_name_Hall '-A 2ya'
_symmetry_space_group_name_H-M 'A 1 2/a 1'
_cell_angle_alpha 90.00
_cell_angle_beta 98.337(10)
_cell_angle_gamma 90.00
_cell_formula_units_Z 4
_cell_length_a 23.727(3)
_cell_length_b 5.8370(5)
_cell_length_c 14.377(2)
_cell_measurement_reflns_used 25
_cell_measurement_temperature 293.0(10)
_cell_measurement_theta_max 10
_cell_measurement_theta_min 9
_cell_volume 1970.1(4)
_computing_cell_refinement 'CAD-4 EXPRESS'
_computing_data_collection 'CAD-4 EXPRESS (Enraf-Nonius, 1992)'
_computing_data_reduction 'CAD4 (Hursthouse, 1976)'
_computing_molecular_graphics 'ORTEP (Johnson, 1971)'
_computing_publication_material SHELXL93
_computing_structure_refinement 'SHELXL93 (Sheldrick, 1993)'
_computing_structure_solution 'SHELXS86 (Sheldrick, 1990)'
_diffrn_ambient_temperature 293.0(10)
_diffrn_measurement_device_type 'Enraf-Nonius CAD-4'
_diffrn_measurement_method \w/\q
_diffrn_radiation_monochromator graphite
_diffrn_radiation_source 'fine-focus sealed tube'
_diffrn_radiation_type MoK\a
_diffrn_radiation_wavelength 0.71069
_diffrn_reflns_av_R_equivalents 0.039
_diffrn_reflns_av_sigmaI/netI 0.0962
_diffrn_reflns_limit_h_max 28
_diffrn_reflns_limit_h_min -28
_diffrn_reflns_limit_k_max 6
_diffrn_reflns_limit_k_min -1
_diffrn_reflns_limit_l_max 17
_diffrn_reflns_limit_l_min -1
_diffrn_reflns_number 2185
_diffrn_reflns_theta_max 24.97
_diffrn_reflns_theta_min 1.73
_diffrn_standards_decay_% 0
_diffrn_standards_interval_time 167
_diffrn_standards_number 3
_exptl_absorpt_coefficient_mu 2.543
_exptl_absorpt_correction_T_max 0.975
_exptl_absorpt_correction_T_min 0.780
_exptl_absorpt_correction_type '\y scan'
_exptl_absorpt_process_details '(EMPABS; Sheldrick et al., 1977)'
_exptl_crystal_colour 'dark red-brown'
_exptl_crystal_density_diffrn 1.713
_exptl_crystal_density_method 'not measured'
_exptl_crystal_description 'thin plate'
_exptl_crystal_F_000 1056
_exptl_crystal_size_max 0.14
_exptl_crystal_size_mid 0.12
_exptl_crystal_size_min 0.01
_refine_diff_density_max 0.511
_refine_diff_density_min -0.48
_refine_ls_extinction_method none
_refine_ls_goodness_of_fit_ref 0.963
_refine_ls_hydrogen_treatment mixed
_refine_ls_matrix_type full
_refine_ls_number_parameters 104
_refine_ls_number_reflns 1726
_refine_ls_number_restraints 0
_refine_ls_restrained_S_all 0.963
_refine_ls_restrained_S_obs 1.026
_refine_ls_R_factor_all 0.104
_refine_ls_R_factor_gt 0.044
_refine_ls_shift/esd_mean 0.000
_refine_ls_shift/su_max 0.001
_refine_ls_structure_factor_coef Fsqd
_refine_ls_weighting_details 'w = 1/[\s^2^(Fo^2^)+(0.0179P)^2^] where P = (Fo^2^+2Fc^2^)/3'
_refine_ls_weighting_scheme calc
_refine_ls_wR_factor_ref 0.097
_reflns_number_gt 907
_reflns_number_total 1726
_reflns_observed_criterion I>2\s(I)
_cod_data_source_file bm1327.cif
_cod_data_source_block steve13
_cod_depositor_comments
;
The following automatic conversions were performed:
'_symmetry_cell_setting' value 'Monoclinic' changed to 'monoclinic'
according to '/home/saulius/struct/CIF-dictionaries/cif_core.dic'
dictionary named 'cif_core.dic' version 2.4.1 from 2010-06-29.

Automatic conversion script
Id: cif_fix_enum 1527 2010-12-29 10:47:43Z saulius 

The following automatic conversions were performed:

'_symmetry_cell_setting' value 'Monoclinic' changed to 'monoclinic'
according to /home/saulius/struct/CIF-dictionaries/cif_core.dic
dictionary named 'cif_core.dic' version 2.4.1 from 2010-06-29.

Automatic conversion script
Id: cif_fix_values 1715 2011-07-08 13:25:40Z adriana 
;
_cod_original_sg_symbol_H-M 'A 2/a'
_cod_database_code 2008866
_cod_database_fobs_code 2008866

loop_
_symmetry_equiv_pos_as_xyz
'x, y, z'
'x+1/2, -y, z'
'x, y+1/2, z+1/2'
'x+1/2, -y+1/2, z+1/2'
'-x, -y, -z'
'-x-1/2, y, -z'
'-x, -y+1/2, -z+1/2'
'-x-1/2, y+1/2, -z+1/2'

loop_
_atom_site_aniso_label
_atom_site_aniso_U_11
_atom_site_aniso_U_22
_atom_site_aniso_U_33
_atom_site_aniso_U_12
_atom_site_aniso_U_13
_atom_site_aniso_U_23
Ni 0.0381(5) 0.0378(5) 0.0325(4) 0.0008(5) 0.0082(3) 0.0011(5)
S1 0.0460(10) 0.0403(9) 0.0357(9) 0.0021(9) 0.0074(8) -0.0042(9)
C14 0.047(4) 0.054(4) 0.034(3) 0.006(4) 0.008(3) 0.002(4)
C41 0.043(4) 0.038(4) 0.034(4) 0.007(3) 0.005(3) 0.011(3)
S2 0.0497(11) 0.0806(14) 0.0378(10) -0.0140(12) 0.0063(8) -0.0077(12)
C24 0.052(4) 0.075(6) 0.054(5) -0.009(4) -0.001(4) -0.015(5)
C42 0.057(5) 0.044(5) 0.056(5) -0.011(4) 0.007(4) 0.003(4)
N4 0.031(3) 0.037(3) 0.037(3) 0.003(3) 0.007(2) 0.002(3)
C43 0.040(4) 0.046(4) 0.044(4) 0.008(4) 0.005(3) 0.005(4)
C34 0.049(4) 0.060(5) 0.067(5) 0.009(4) 0.022(4) 0.003(4)
S3 0.0557(13) 0.092(2) 0.0744(14) 0.0242(14) 0.0201(11) 0.0001(15)

loop_
_atom_site_label
_atom_site_fract_x
_atom_site_fract_y
_atom_site_fract_z
_atom_site_U_iso_or_equiv
_atom_site_thermal_displace_type
_atom_site_calc_flag
_atom_site_refinement_flags
_atom_site_occupancy
_atom_site_disorder_group
_atom_site_type_symbol
Ni 0.30740(3) 0.1690(2) 0.02787(5) 0.0358(3) Uani d . 1 . Ni
S1 0.25776(7) 0.0081(3) -0.09689(11) 0.0405(4) Uani d . 1 . S
C14 0.2809(3) 0.1930(12) -0.1861(4) 0.045(2) Uani d . 1 . C
H14A 0.3046(3) 0.1064(12) -0.2232(4) 0.054 Uiso calc R 1 . H
H14B 0.2480(3) 0.2484(12) -0.2280(4) 0.054 Uiso calc R 1 . H
C41 0.3140(3) 0.3921(11) -0.1409(4) 0.039(2) Uani d . 1 . C
H41A 0.2877(3) 0.5062(11) -0.1234(4) 0.046 Uiso calc R 1 . H
H41B 0.3356(3) 0.4616(11) -0.1858(4) 0.046 Uiso calc R 1 . H
S2 0.35642(7) 0.3222(4) 0.15028(12) 0.0560(5) Uani d . 1 . S
C24 0.4067(3) 0.4820(14) 0.0903(5) 0.061(2) Uani d . 1 . C
H24A 0.4170(3) 0.6240(14) 0.1235(5) 0.074 Uiso calc R 1 . H
H24B 0.4411(3) 0.3926(14) 0.0894(5) 0.074 Uiso calc R 1 . H
C42 0.3798(3) 0.5324(12) -0.0076(5) 0.052(2) Uani d . 1 . C
H42A 0.4083(3) 0.5933(12) -0.0430(5) 0.063 Uiso calc R 1 . H
H42B 0.3505(3) 0.6479(12) -0.0065(5) 0.063 Uiso calc R 1 . H
N4 0.3540(2) 0.3210(9) -0.0552(3) 0.0348(12) Uani d . 1 . N
C43 0.3976(2) 0.1551(12) -0.0763(4) 0.043(2) Uani d . 1 . C
H43A 0.3781(2) 0.0183(12) -0.1022(4) 0.052 Uiso calc R 1 . H
H43B 0.4203(2) 0.1118(12) -0.0173(4) 0.052 Uiso calc R 1 . H
C34 0.4379(3) 0.2298(12) -0.1428(5) 0.058(2) Uani d . 1 . C
H34A 0.4599(3) 0.3606(12) -0.1165(5) 0.069 Uiso calc R 1 . H
H34B 0.4163(3) 0.2761(12) -0.2023(5) 0.069 Uiso calc R 1 . H
S3 0.48546(8) -0.0008(5) -0.1623(2) 0.0730(7) Uani d . 1 . S
H3 0.442(3) -0.151(13) -0.210(5) 0.10(3) Uiso d . 1 . H

loop_
_atom_type_symbol
_atom_type_description
_atom_type_scat_dispersion_real
_atom_type_scat_dispersion_imag
_atom_type_scat_source
C C 0.0033 0.0016 'International Tables Vol C Tables 4.2.6.8 and 6.1.1.4'
H H 0.0000 0.0000 'International Tables Vol C Tables 4.2.6.8 and 6.1.1.4'
N N 0.0061 0.0033 'International Tables Vol C Tables 4.2.6.8 and 6.1.1.4'
Ni Ni 0.3393 1.1124 'International Tables Vol C Tables 4.2.6.8 and 6.1.1.4'
S S 0.1246 0.1234 'International Tables Vol C Tables 4.2.6.8 and 6.1.1.4'

loop_
_geom_angle_atom_site_label_1
_geom_angle_atom_site_label_2
_geom_angle_atom_site_label_3
_geom_angle_site_symmetry_1
_geom_angle_site_symmetry_3
_geom_angle
_geom_angle_publ_flag
S1 Ni S2 . . 179.29(9) yes
S1 Ni S1 6_655 . 81.71(8) yes
S2 Ni S1 . 6_655 98.16(7) yes
S2 Ni N4 . . 91.4(2) yes
N4 Ni S1 . 6_655 168.63(15) yes
S1 Ni N4 . . 88.8(2) yes
Ni S1 Ni . 6_655 77.04(6) yes
Ni S1 C14 . . 98.1(2) yes
Ni S1 C14 6_655 . 111.9(2) yes
C41 C14 S1 . . 110.3(4) no
C41 C14 H14A . . 109.6(3) no
S1 C14 H14A . . 109.6(2) no
C41 C14 H14B . . 109.6(3) no
S1 C14 H14B . . 109.6(2) no
H14A C14 H14B . . 108.1 no
C14 C41 N4 . . 111.8(5) no
C14 C41 H41A . . 109.3(3) no
N4 C41 H41A . . 109.3(3) no
C14 C41 H41B . . 109.3(3) no
N4 C41 H41B . . 109.3(3) no
H41A C41 H41B . . 107.9 no
Ni S2 C24 . . 98.0(2) yes
C42 C24 S2 . . 109.1(5) no
C42 C24 H24A . . 109.9(4) no
S2 C24 H24A . . 109.9(2) no
C42 C24 H24B . . 109.9(4) no
S2 C24 H24B . . 109.9(3) no
H24A C24 H24B . . 108.3 no
C24 C42 N4 . . 111.1(6) no
C24 C42 H42A . . 109.4(4) no
N4 C42 H42A . . 109.4(3) no
C24 C42 H42B . . 109.4(4) no
N4 C42 H42B . . 109.4(3) no
H42A C42 H42B . . 108.0 no
Ni N4 C41 . . 106.4(3) yes
Ni N4 C42 . . 109.0(4) yes
Ni N4 C43 . . 107.6(4) yes
C41 N4 C42 . . 108.4(5) yes
C41 N4 C43 . . 112.9(5) yes
C42 N4 C43 . . 112.3(5) yes
N4 C43 C34 . . 117.8(6) no
N4 C43 H43A . . 107.8(3) no
C34 C43 H43A . . 107.8(4) no
N4 C43 H43B . . 107.8(3) no
C34 C43 H43B . . 107.8(4) no
H43A C43 H43B . . 107.2 no
C43 C34 S3 . . 110.5(5) no
C43 C34 H34A . . 109.6(4) no
S3 C34 H34A . . 109.6(2) no
C43 C34 H34B . . 109.6(4) no
S3 C34 H34B . . 109.6(3) no
H34A C34 H34B . . 108.1 no
C34 S3 H3 . . 96(3) no

loop_
_geom_bond_atom_site_label_1
_geom_bond_atom_site_label_2
_geom_bond_site_symmetry_2
_geom_bond_distance
_geom_bond_publ_flag
Ni S1 . 2.208(2) yes
Ni S1 6_655 2.168(2) yes
Ni S2 . 2.158(2) yes
Ni N4 . 1.953(5) yes
Ni Ni 6_655 2.726(2) yes
S1 C14 . 1.822(6) yes
S1 Ni 6_655 2.168(2) no
C14 C41 . 1.497(8) no
C14 H14A . 0.97 no
C14 H14B . 0.97 no
C41 N4 . 1.501(7) no
C41 H41A . 0.97 no
C41 H41B . 0.97 no
S2 C24 . 1.826(7) yes
S3 C34 . 1.803(6) yes
N4 C43 . 1.482(7) no
C24 C42 . 1.488(9) no
C24 H24A . 0.97 no
C24 H24B . 0.97 no
C42 N4 . 1.498(8) no
C42 H42A . 0.97 no
C42 H42B . 0.97 no
C43 C34 . 1.511(8) no
C43 H43A . 0.97 no
C43 H43B . 0.97 no
C34 H34A . 0.97 no
C34 H34B . 0.97 no
S3 H3 . 1.44(7) no

loop_
_geom_hbond_atom_site_label_D
_geom_hbond_atom_site_label_H
_geom_hbond_atom_site_label_A
_geom_hbond_site_symmetry_A
_geom_hbond_distance_DH
_geom_hbond_distance_HA
_geom_hbond_distance_DA
_geom_hbond_angle_DHA
_geom_hbond_publ_flag
S3 H3 S2 3_544 1.44(7) 2.65(7) 3.913(3) 144(4) yes

loop_
_geom_torsion_atom_site_label_1
_geom_torsion_atom_site_label_2
_geom_torsion_atom_site_label_3
_geom_torsion_atom_site_label_4
_geom_torsion_site_symmetry_1
_geom_torsion_site_symmetry_4
_geom_torsion
_geom_torsion_publ_flag
N4 Ni S1 C14 . . -15.9(3) no
S1 Ni S1 C14 6_655 . 157.8(2) no
N4 Ni S1 Ni . 6_655 -126.7(2) no
S1 Ni S1 Ni 6_655 6_655 47.04(8) no
Ni S1 C14 C41 6_655 . 69.8(4) no
Ni S1 C14 C41 . . -9.5(5) no
S1 C14 C41 N4 . . 41.6(6) yes
N4 Ni S2 C24 . . -0.5(3) no
S1 Ni S2 C24 6_655 . -174.3(3) no
Ni S2 C24 C42 . . 26.0(6) no
S2 C24 C42 N4 . . -49.3(7) yes
C24 C42 N4 C43 . . -70.5(7) yes
C24 C42 N4 C41 . . 164.1(5) yes
C24 C42 N4 Ni . . 48.7(6) no
C14 C41 N4 C43 . . 61.9(7) yes
C14 C41 N4 C42 . . -173.0(5) yes
C14 C41 N4 Ni . . -56.0(5) no
S2 Ni N4 C43 . . 97.3(4) no
S1 Ni N4 C43 . . -82.0(4) no
S2 Ni N4 C42 . . -24.8(4) no
S1 Ni N4 C42 . . 155.9(4) no
S2 Ni N4 C41 . . -141.4(4) no
S1 Ni N4 C41 . . 39.2(4) no
C42 N4 C43 C34 . . -62.3(7) yes
C41 N4 C43 C34 . . 60.7(7) yes
Ni N4 C43 C34 . . 177.8(5) no
N4 C43 C34 S3 . . -177.7(4) yes
